data_7035456
loop_
_publ_author_name
'Qian, Xiang-Ying'
'Zhou, Tian-Hua'
'Mao, Jiang-Gao'

_publ_section_title
;
 New thorium(iv)-arsonates with a [Th8O13](6+) octanuclear core.
;
_journal_issue 30
_journal_name_full 'Dalton transactions (Cambridge, England : 2003)'
_journal_page_first 13573
_journal_page_last 13580
_journal_paper_doi 10.1039/c5dt01370d
_journal_volume 44
_journal_year 2015
_chemical_absolute_configuration ad
_chemical_formula_sum 'C72 H65 As12 O78.5 S12 Th8'
_chemical_formula_weight 5326.32
_chemical_name_systematic
; 
 ? 
;
_space_group_IT_number 19
_symmetry_cell_setting orthorhombic
_symmetry_space_group_name_Hall 'P 2ac 2ab'
_symmetry_space_group_name_H-M 'P 21 21 21'
_atom_sites_solution_hydrogens geom
_atom_sites_solution_primary direct
_atom_sites_solution_secondary difmap
_audit_creation_method SHELXL-97
_audit_update_record
;
2015-04-08 deposited with the CCDC.
2015-06-18 downloaded from the CCDC.
;
_cell_angle_alpha 90.00
_cell_angle_beta 90.00
_cell_angle_gamma 90.00
_cell_formula_units_Z 4
_cell_length_a 15.9090(2)
_cell_length_b 26.1828(4)
_cell_length_c 30.3819(6)
_cell_measurement_reflns_used 19578
_cell_measurement_temperature 293(2)
_cell_measurement_theta_max 76.3591
_cell_measurement_theta_min 3.2478
_cell_volume 12655.3(4)
_computing_structure_refinement 'SHELXL-97 (Sheldrick, 1997)'
_computing_structure_solution 'SHELXS-97 (Sheldrick, 1990)'
_diffrn_ambient_temperature 293(2)
_diffrn_measured_fraction_theta_full 0.986
_diffrn_measured_fraction_theta_max 0.986
_diffrn_measurement_device_type 'SuperNova, Dual, Cu at zero, Atlas'
_diffrn_measurement_method 'CCD \w scans'
_diffrn_radiation_monochromator graphite
_diffrn_radiation_source 'fine-focus sealed tube'
_diffrn_radiation_type CuK\a
_diffrn_radiation_wavelength 1.54178
_diffrn_reflns_av_R_equivalents 0.0655
_diffrn_reflns_av_sigmaI/netI 0.0778
_diffrn_reflns_limit_h_max 18
_diffrn_reflns_limit_h_min -19
_diffrn_reflns_limit_k_max 17
_diffrn_reflns_limit_k_min -32
_diffrn_reflns_limit_l_max 38
_diffrn_reflns_limit_l_min -37
_diffrn_reflns_number 42451
_diffrn_reflns_theta_full 76.55
_diffrn_reflns_theta_max 76.55
_diffrn_reflns_theta_min 3.36
_exptl_absorpt_coefficient_mu 36.206
_exptl_absorpt_correction_T_max 0.999
_exptl_absorpt_correction_T_min 0.998
_exptl_absorpt_correction_type analytical
_exptl_absorpt_process_details
;
CrysAlisPro, Agilent Technologies,
Version 1.171.36.20 (release 27-06-2012 CrysAlis171 .NET)
(compiled Jul 11 2012,15:38:31)
Analytical numeric absorption correction using a multifaceted crystal
            model based on expressions derived by R.C. Clark & J.S. Reid.
(Clark, R. C. & Reid, J. S. (1995). Acta Cryst. A51, 887-897)
;
_exptl_crystal_colour light-green
_exptl_crystal_density_diffrn 2.796
_exptl_crystal_density_method 'not measured'
_exptl_crystal_description plate-like
_exptl_crystal_F_000 9732
_exptl_crystal_size_max 0.1056
_exptl_crystal_size_mid 0.0722
_exptl_crystal_size_min 0.0147
_platon_squeeze_details
;
;
_refine_diff_density_max 4.265
_refine_diff_density_min -6.038
_refine_diff_density_rms 0.381
_refine_ls_abs_structure_details 'Flack H D (1983), Acta Cryst. A39, 876-881'
_refine_ls_abs_structure_Flack 0.334(7)
_refine_ls_extinction_coef 0.000054(5)
_refine_ls_extinction_expression Fc^*^=kFc[1+0.001xFc^2^\l^3^/sin(2\q)]^-1/4^
_refine_ls_extinction_method SHELXL
_refine_ls_goodness_of_fit_ref 1.044
_refine_ls_hydrogen_treatment constr
_refine_ls_matrix_type fullcycle
_refine_ls_number_parameters 1623
_refine_ls_number_reflns 23080
_refine_ls_number_restraints 81
_refine_ls_restrained_S_all 1.042
_refine_ls_R_factor_all 0.0821
_refine_ls_R_factor_gt 0.0715
_refine_ls_shift/su_max 0.004
_refine_ls_shift/su_mean 0.001
_refine_ls_structure_factor_coef Fsqd
_refine_ls_weighting_details 'calc w=1/[\s^2^(Fo^2^)+(0.1271P)^2^+92.6121P] where P=(Fo^2^+2Fc^2^)/3'
_refine_ls_weighting_scheme calc
_refine_ls_wR_factor_gt 0.1865
_refine_ls_wR_factor_ref 0.2005
_reflns_number_gt 19691
_reflns_number_total 23080
_reflns_threshold_expression >2sigma(I)
_cod_data_source_file c5dt01370d2.cif
_cod_data_source_block C72H65As12O78.50S12Th8
_cod_depositor_comments 'Adding full bibliography for 7035455--7035457.cif.'
_cod_original_formula_sum 'C72 H65 As12 O78.50 S12 Th8'
_cod_database_code 7035456

loop_
_symmetry_equiv_pos_as_xyz
'x, y, z'
'-x+1/2, -y, z+1/2'
'-x, y+1/2, -z+1/2'
'x+1/2, -y+1/2, -z'

loop_
_atom_site_label
_atom_site_type_symbol
_atom_site_fract_x
_atom_site_fract_y
_atom_site_fract_z
_atom_site_U_iso_or_equiv
_atom_site_adp_type
_atom_site_occupancy
_atom_site_symmetry_multiplicity
_atom_site_calc_flag
_atom_site_refinement_flags
Th1 Th 0.64429(5) 0.39514(3) 0.79687(3) 0.03691(17) Uani 1 1 d .
Th2 Th 0.84090(5) 0.38398(3) 0.89218(3) 0.03518(16) Uani 1 1 d .
Th3 Th 0.59817(5) 0.26894(3) 0.71108(3) 0.03493(17) Uani 1 1 d .
Th4 Th 0.54824(5) 0.54356(3) 0.76499(3) 0.03778(18) Uani 1 1 d .
Th5 Th 0.84727(5) 0.43564(3) 0.70434(3) 0.03480(16) Uani 1 1 d .
Th6 Th 0.94340(4) 0.28895(3) 0.73696(3) 0.03502(17) Uani 1 1 d .
Th7 Th 0.64719(5) 0.44697(3) 0.60931(3) 0.03324(16) Uani 1 1 d .
Th8 Th 0.89411(5) 0.56139(3) 0.78985(3) 0.03521(17) Uani 1 1 d .
As1 As 0.75119(14) 0.28760(9) 0.80912(8) 0.0327(5) Uani 1 1 d .
As2 As 0.49052(16) 0.05512(10) 0.85793(9) 0.0394(5) Uani 1 1 d .
As3 As 0.52295(14) 0.41001(9) 0.71033(8) 0.0320(5) Uani 1 1 d .
As4 As 0.71172(15) 0.49884(9) 0.85020(9) 0.0348(5) Uani 1 1 d .
As5 As 0.79421(18) 0.18990(10) 0.69623(10) 0.0420(6) Uani 1 1 d .
As6 As 0.96093(17) 0.50758(11) 0.89937(9) 0.0414(6) Uani 1 1 d .
As7 As 0.70231(19) 0.64016(11) 0.80895(11) 0.0484(7) Uani 1 1 d .
As8 As 0.53136(17) 0.32189(10) 0.60116(9) 0.0406(6) Uani 1 1 d .
As9 As 0.96843(14) 0.42027(9) 0.79245(8) 0.0329(5) Uani 1 1 d .
As10 As 0.78025(14) 0.33224(9) 0.65125(8) 0.0324(5) Uani 1 1 d .
As11 As 0.74032(14) 0.54286(9) 0.69251(8) 0.0330(5) Uani 1 1 d .
As12 As 0.98226(17) 0.27688(10) 0.85978(9) 0.0406(5) Uani 1 1 d .
S1 S 0.6394(5) 0.3115(3) 0.9033(2) 0.0509(15) Uani 1 1 d .
S2 S 0.5502(4) 0.1554(2) 0.7886(2) 0.0422(12) Uani 1 1 d .
S3 S 0.4229(3) 0.3269(3) 0.7761(2) 0.0465(14) Uani 1 1 d .
S4 S 0.4980(4) 0.4771(3) 0.8688(2) 0.0514(15) Uani 1 1 d .
S5 S 0.6056(5) 0.1515(3) 0.6379(4) 0.073(3) Uani 1 1 d .
S6 S 1.0081(5) 0.4085(3) 0.9753(2) 0.0619(19) Uani 1 1 d .
S7 S 0.8932(5) 0.6836(3) 0.8509(3) 0.0596(18) Uani 1 1 d .
S8 S 0.4519(5) 0.4278(3) 0.5372(2) 0.0605(19) Uani 1 1 d .
S9 S 1.0671(4) 0.5032(2) 0.7242(2) 0.0444(13) Uani 1 1 d .
S10 S 0.9894(4) 0.3532(3) 0.6299(2) 0.0441(13) Uani 1 1 d .
S11 S 0.8490(4) 0.5199(3) 0.5980(2) 0.0489(14) Uani 1 1 d .
S12 S 1.0505(4) 0.1766(2) 0.7877(2) 0.0389(11) Uani 1 1 d .
O1 O 0.8359(9) 0.2649(6) 0.7824(5) 0.036(3) Uani 1 1 d .
O2 O 0.7697(8) 0.3480(6) 0.8285(5) 0.032(3) Uani 1 1 d .
O3 O 0.6685(10) 0.3034(6) 0.7747(6) 0.037(3) Uani 1 1 d .
O4 O 0.5756(14) 0.3084(10) 0.9350(8) 0.068(6) Uani 1 1 d .
O5 O 0.6104(10) 0.3316(7) 0.8610(7) 0.049(4) Uani 1 1 d .
O6 O 0.7170(13) 0.3399(8) 0.9183(8) 0.058(5) Uani 1 1 d .
O7 O 0.5044(11) 0.0373(7) 0.8061(5) 0.041(4) Uani 1 1 d .
O8 O 0.4065(10) 0.0282(6) 0.8812(7) 0.049(5) Uani 1 1 d .
O9 O 0.5783(13) 0.0386(9) 0.8873(7) 0.059(5) Uani 1 1 d .
H9B H 0.5683 0.0132 0.9022 0.089 Uiso 1 1 calc R
O10 O 0.5642(14) 0.2038(6) 0.7701(7) 0.053(5) Uani 1 1 d .
O11 O 0.6210(10) 0.1240(7) 0.7949(8) 0.054(5) Uani 1 1 d .
O12 O 0.4876(11) 0.1308(6) 0.7598(7) 0.044(4) Uani 1 1 d .
O13 O 0.5488(8) 0.4308(5) 0.6603(4) 0.025(3) Uani 1 1 d U
O14 O 0.5886(9) 0.3631(6) 0.7239(6) 0.036(3) Uani 1 1 d .
O15 O 0.5515(9) 0.4522(6) 0.7501(5) 0.033(3) Uani 1 1 d .
O16 O 0.3635(14) 0.3082(9) 0.8076(7) 0.064(6) Uani 1 1 d .
O17 O 0.4687(11) 0.2866(7) 0.7538(8) 0.054(5) Uani 1 1 d .
O18 O 0.4843(11) 0.3658(9) 0.7941(7) 0.055(5) Uani 1 1 d .
O19 O 0.7964(9) 0.5352(6) 0.8414(5) 0.036(3) Uani 1 1 d .
O20 O 0.6526(11) 0.4948(5) 0.8038(5) 0.033(3) Uani 1 1 d .
O21 O 0.7378(9) 0.4354(7) 0.8556(7) 0.044(4) Uani 1 1 d .
O22 O 0.4199(13) 0.4662(11) 0.8897(9) 0.075(7) Uani 1 1 d .
O23 O 0.5499(11) 0.4330(7) 0.8568(9) 0.058(6) Uani 1 1 d .
O24 O 0.4876(14) 0.5143(9) 0.8321(7) 0.064(6) Uani 1 1 d .
O25 O 0.7084(13) 0.2114(7) 0.7208(8) 0.059(5) Uani 1 1 d .
O26 O 0.8710(10) 0.2328(6) 0.6920(6) 0.037(3) Uani 1 1 d .
O27 O 0.8255(15) 0.1408(7) 0.7291(9) 0.066(6) Uani 1 1 d .
H27B H 0.8693 0.1486 0.7416 0.099 Uiso 1 1 calc R
O28 O 0.546(3) 0.1390(18) 0.6033(15) 0.152(19) Uani 1 1 d .
O29 O 0.603(2) 0.1221(11) 0.6792(12) 0.097(10) Uani 1 1 d .
O30 O 0.593(2) 0.2072(14) 0.6477(14) 0.124(15) Uani 1 1 d .
O31 O 0.9733(9) 0.5288(7) 0.8482(4) 0.036(3) Uani 1 1 d .
O32 O 0.8782(12) 0.4675(6) 0.9060(6) 0.045(4) Uani 1 1 d .
O33 O 0.9321(12) 0.5583(8) 0.9313(8) 0.060(6) Uani 1 1 d .
H33B H 0.9633 0.5601 0.9528 0.090 Uiso 1 1 calc R
O34 O 1.054(2) 0.3746(10) 1.0038(9) 0.096(10) Uani 1 1 d .
O35 O 0.9496(15) 0.4425(11) 0.9956(6) 0.075(7) Uani 1 1 d .
O36 O 0.9654(11) 0.3784(8) 0.9414(6) 0.049(4) Uani 1 1 d .
O37 O 0.7782(13) 0.6159(7) 0.7807(7) 0.055(5) Uani 1 1 d .
O38 O 0.6170(11) 0.6009(7) 0.8099(6) 0.048(4) Uani 1 1 d .
O39 O 0.675(2) 0.7000(19) 0.7802(14) 0.147(18) Uani 1 1 d .
H39B H 0.7169 0.7204 0.7817 0.220 Uiso 1 1 d R
O40 O 0.9286(14) 0.6363(7) 0.8349(7) 0.055(5) Uani 1 1 d .
O41 O 0.8539(16) 0.7141(10) 0.8149(10) 0.078(7) Uani 1 1 d .
O42 O 0.9557(17) 0.7103(10) 0.8789(11) 0.089(9) Uani 1 1 d .
O43 O 0.6073(11) 0.3632(6) 0.5885(6) 0.043(4) Uani 1 1 d .
O44 O 0.5198(11) 0.3072(8) 0.6557(7) 0.050(5) Uani 1 1 d .
O45 O 0.5545(14) 0.2683(7) 0.5712(7) 0.054(5) Uani 1 1 d .
H45B H 0.5685 0.2452 0.5879 0.081 Uiso 1 1 calc R
O46 O 0.5051(16) 0.4036(15) 0.5062(6) 0.107(13) Uani 1 1 d .
O47 O 0.394(2) 0.4658(12) 0.5203(13) 0.111(12) Uani 1 1 d .
O48 O 0.5057(15) 0.4505(8) 0.5719(7) 0.062(6) Uani 1 1 d .
O49 O 0.9461(8) 0.3982(7) 0.8423(5) 0.036(3) Uani 1 1 d .
O50 O 0.9034(9) 0.4677(6) 0.7784(6) 0.039(4) Uani 1 1 d .
O51 O 0.9408(10) 0.3787(6) 0.7510(5) 0.035(3) Uani 1 1 d .
O52 O 1.1228(13) 0.5228(9) 0.6925(8) 0.067(6) Uani 1 1 d .
O53 O 1.0034(8) 0.4686(7) 0.7064(7) 0.045(4) Uani 1 1 d .
O54 O 1.0236(11) 0.5424(7) 0.7506(7) 0.051(5) Uani 1 1 d .
O55 O 0.6947(9) 0.2961(6) 0.6600(6) 0.037(4) Uani 1 1 d .
O56 O 0.8349(9) 0.3380(5) 0.6985(5) 0.029(3) Uani 1 1 d .
O57 O 0.7540(12) 0.3950(7) 0.6424(6) 0.045(4) Uani 1 1 d .
O58 O 1.0629(13) 0.3671(9) 0.6082(10) 0.074(8) Uani 1 1 d .
O59 O 0.9344(10) 0.3949(8) 0.6410(7) 0.052(5) Uani 1 1 d .
O60 O 1.0039(12) 0.3204(7) 0.6683(5) 0.045(4) Uani 1 1 d .
O61 O 0.6591(10) 0.5627(7) 0.7208(6) 0.043(4) Uani 1 1 d .
O62 O 0.7212(8) 0.4840(5) 0.6728(5) 0.028(3) Uani 1 1 d .
O63 O 0.8214(9) 0.5271(6) 0.7260(6) 0.038(4) Uani 1 1 d .
O64 O 0.8788(11) 0.5000(7) 0.6376(7) 0.054(5) Uani 1 1 d .
O65 O 0.9117(14) 0.5220(10) 0.5647(7) 0.069(7) Uani 1 1 d .
O66 O 0.7732(14) 0.4934(10) 0.5827(6) 0.067(7) Uani 1 1 d .
O67 O 0.8968(12) 0.3004(6) 0.8824(6) 0.043(4) Uani 1 1 d .
O68 O 0.9971(10) 0.2958(6) 0.8074(5) 0.038(4) Uani 1 1 d .
O69 O 1.0677(12) 0.2974(9) 0.8917(7) 0.060(5) Uani 1 1 d .
H69B H 1.0523 0.3204 0.9082 0.089 Uiso 1 1 calc R
O70 O 1.1192(9) 0.2102(6) 0.7957(7) 0.047(5) Uani 1 1 d .
O71 O 1.0727(9) 0.1264(8) 0.7702(7) 0.054(5) Uani 1 1 d .
O72 O 0.9824(10) 0.1996(7) 0.7600(6) 0.043(4) Uani 1 1 d .
O73 O 0.7453(9) 0.4157(6) 0.7500(5) 0.028(2) Uani 1 1 d U
O1W O 0.792(2) 0.4072(14) 0.9687(11) 0.121(14) Uani 1 1 d .
H1WA H 0.7496 0.3876 0.9705 0.146 Uiso 1 1 d R
H1WB H 0.7682 0.4359 0.9724 0.146 Uiso 1 1 d R
O2W O 0.463(4) 0.214(3) 0.693(3) 0.26(3) Uani 1 1 d U
H2WA H 0.4258 0.2201 0.7127 0.387 Uiso 1 1 d R
H2WB H 0.4767 0.1826 0.6945 0.387 Uiso 1 1 d R
O3W O 0.3898(13) 0.5457(9) 0.7639(7) 0.062(5) Uani 1 1 d .
H3WA H 0.3756 0.5687 0.7823 0.074 Uiso 1 1 d R
H3WB H 0.3721 0.5560 0.7391 0.074 Uiso 1 1 d R
O4W O 1.1039(9) 0.2878(7) 0.7360(7) 0.049(4) Uani 1 1 d .
H4WB H 1.1209 0.2653 0.7179 0.073 Uiso 1 1 d R
H4WA H 1.1222 0.2808 0.7616 0.073 Uiso 1 1 d R
O5W O 0.6562(18) 0.4472(16) 0.5257(8) 0.118(14) Uani 1 1 d .
H5WB H 0.6327 0.4745 0.5167 0.176 Uiso 1 1 d R
H5WA H 0.6309 0.4215 0.5149 0.176 Uiso 1 1 d R
O6W O 0.629(4) 0.414(3) 0.985(2) 0.11(2) Uani 0.50 1 d PU
H6WA H 0.6207 0.4394 0.9684 0.160 Uiso 0.50 1 d PR
H6WB H 0.6083 0.3872 0.9729 0.160 Uiso 0.50 1 d PR
C1 C 0.7262(15) 0.2391(9) 0.8509(10) 0.044(6) Uani 1 1 d .
C2 C 0.6756(19) 0.2493(12) 0.8903(9) 0.052(7) Uani 1 1 d .
C3 C 0.652(2) 0.2121(15) 0.9200(9) 0.070(10) Uani 1 1 d .
H3A H 0.6192 0.2194 0.9444 0.084 Uiso 1 1 calc R
C4 C 0.683(3) 0.1614(13) 0.9112(16) 0.080(12) Uani 1 1 d .
H4A H 0.6718 0.1355 0.9313 0.096 Uiso 1 1 calc R
C5 C 0.726(2) 0.1504(12) 0.8742(13) 0.064(9) Uani 1 1 d .
H5A H 0.7403 0.1168 0.8677 0.077 Uiso 1 1 calc R
C6 C 0.750(2) 0.1899(11) 0.8459(12) 0.058(7) Uani 1 1 d .
H6A H 0.7845 0.1818 0.8221 0.070 Uiso 1 1 calc R
C7 C 0.4763(16) 0.1281(9) 0.8679(6) 0.039(5) Uani 1 1 d .
C8 C 0.4966(17) 0.1652(12) 0.8394(11) 0.054(7) Uani 1 1 d .
C9 C 0.484(2) 0.2181(12) 0.8527(11) 0.064(9) Uani 1 1 d .
H9A H 0.5025 0.2446 0.8350 0.077 Uiso 1 1 calc R
C10 C 0.442(2) 0.2288(14) 0.8929(9) 0.063(8) Uani 1 1 d .
H10A H 0.4270 0.2617 0.9014 0.075 Uiso 1 1 calc R
C11 C 0.425(2) 0.1870(10) 0.9182(13) 0.065(9) Uani 1 1 d .
H11A H 0.4025 0.1931 0.9460 0.079 Uiso 1 1 calc R
C12 C 0.437(2) 0.1397(14) 0.9075(10) 0.059(8) Uani 1 1 d .
H12A H 0.4188 0.1137 0.9262 0.071 Uiso 1 1 calc R
C13 C 0.4047(14) 0.3970(10) 0.7099(8) 0.042(5) Uani 1 1 d .
C14 C 0.3685(16) 0.3600(8) 0.7352(9) 0.042(5) Uani 1 1 d .
C15 C 0.2813(16) 0.3531(10) 0.7302(9) 0.047(6) Uani 1 1 d .
H15A H 0.2524 0.3308 0.7487 0.056 Uiso 1 1 calc R
C16 C 0.2368(16) 0.3806(15) 0.6964(12) 0.067(9) Uani 1 1 d .
H16A H 0.1795 0.3749 0.6927 0.080 Uiso 1 1 calc R
C17 C 0.2737(17) 0.4121(10) 0.6718(11) 0.049(6) Uani 1 1 d .
H17A H 0.2438 0.4288 0.6498 0.059 Uiso 1 1 calc R
C18 C 0.3600(17) 0.4221(11) 0.6775(10) 0.050(6) Uani 1 1 d .
H18A H 0.3868 0.4457 0.6594 0.060 Uiso 1 1 calc R
C19 C 0.6473(16) 0.5201(11) 0.9032(8) 0.045(6) Uani 1 1 d .
C20 C 0.561(2) 0.5096(11) 0.9066(10) 0.059(8) Uani 1 1 d .
C21 C 0.521(2) 0.523(2) 0.9466(15) 0.105(15) Uani 1 1 d U
H21A H 0.4638 0.5188 0.9509 0.126 Uiso 1 1 calc R
C22 C 0.573(3) 0.544(2) 0.9791(14) 0.110(15) Uani 1 1 d U
H22A H 0.5497 0.5484 1.0069 0.133 Uiso 1 1 calc R
C23 C 0.658(3) 0.5577(19) 0.9737(12) 0.091(13) Uani 1 1 d .
H23A H 0.6863 0.5744 0.9963 0.109 Uiso 1 1 calc R
C24 C 0.6990(7) 0.5467(4) 0.9349(4) 0.079(12) Uani 1 1 d .
H24A H 0.7546 0.5556 0.9295 0.095 Uiso 1 1 calc R
C25 C 0.7824(7) 0.1623(4) 0.6389(4) 0.051(7) Uani 1 1 d R
C26 C 0.7089(7) 0.1490(4) 0.6170(4) 0.060(8) Uani 1 1 d R
C27 C 0.7130(7) 0.1266(4) 0.5756(4) 0.102(12) Uani 1 1 d RU
H27A H 0.6623 0.1173 0.5605 0.122 Uiso 1 1 d R
C28 C 0.7906(7) 0.1175(4) 0.5561(4) 0.111(12) Uani 1 1 d RU
H28A H 0.7935 0.1020 0.5275 0.133 Uiso 1 1 d R
C29 C 0.8641(7) 0.1309(4) 0.5780(4) 0.122(15) Uani 1 1 d RU
H29A H 0.9177 0.1246 0.5645 0.146 Uiso 1 1 d R
C30 C 0.8600(7) 0.1533(4) 0.6194(4) 0.090(13) Uani 1 1 d R
H30A H 0.9108 0.1625 0.6345 0.108 Uiso 1 1 d R
C31 C 1.0662(7) 0.4839(4) 0.9161(4) 0.050(7) Uani 1 1 d R
C32 C 1.0880(7) 0.4433(4) 0.9477(4) 0.054(7) Uani 1 1 d R
C33 C 1.1706(7) 0.4332(4) 0.9542(4) 0.089(14) Uani 1 1 d R
H33A H 1.1827 0.4075 0.9744 0.106 Uiso 1 1 d R
C34 C 1.235(3) 0.456(2) 0.9367(14) 0.092(14) Uani 1 1 d .
H34A H 1.2900 0.4483 0.9441 0.110 Uiso 1 1 calc R
C35 C 1.215(2) 0.4951(16) 0.9055(12) 0.069(9) Uani 1 1 d .
H35A H 1.2585 0.5120 0.8914 0.083 Uiso 1 1 calc R
C36 C 1.136(2) 0.5080(15) 0.8955(12) 0.071(9) Uani 1 1 d .
H36A H 1.1270 0.5334 0.8746 0.085 Uiso 1 1 calc R
C37 C 0.726(2) 0.6566(14) 0.8694(13) 0.066(9) Uani 1 1 d .
C38 C 0.806(2) 0.6694(10) 0.8886(12) 0.059(8) Uani 1 1 d .
C39 C 0.814(3) 0.6776(16) 0.9303(15) 0.087(13) Uani 1 1 d .
H39A H 0.8668 0.6856 0.9409 0.104 Uiso 1 1 calc R
C40 C 0.749(3) 0.675(2) 0.9602(17) 0.100(15) Uani 1 1 d .
H40A H 0.7562 0.6807 0.9902 0.120 Uiso 1 1 calc R
C41 C 0.667(4) 0.664(2) 0.9403(13) 0.14(3) Uani 1 1 d .
H41A H 0.6188 0.6619 0.9579 0.162 Uiso 1 1 calc R
C42 C 0.661(2) 0.6570(17) 0.8964(15) 0.088(14) Uani 1 1 d .
H42A H 0.6075 0.6521 0.8844 0.105 Uiso 1 1 calc R
C43 C 0.4180(15) 0.3404(10) 0.5847(10) 0.046(6) Uani 1 1 d .
C44 C 0.3879(18) 0.3813(12) 0.5621(8) 0.052(7) Uani 1 1 d .
C45 C 0.304(2) 0.3880(16) 0.5571(9) 0.065(9) Uani 1 1 d .
H45A H 0.2844 0.4171 0.5430 0.077 Uiso 1 1 calc R
C46 C 0.245(2) 0.351(2) 0.5731(15) 0.095(15) Uani 1 1 d .
H46A H 0.1881 0.3546 0.5682 0.114 Uiso 1 1 calc R
C47 C 0.277(2) 0.309(2) 0.5962(17) 0.12(2) Uani 1 1 d .
H47A H 0.2410 0.2848 0.6088 0.142 Uiso 1 1 calc R
C48 C 0.3620(17) 0.3038(15) 0.5997(11) 0.065(9) Uani 1 1 d .
H48A H 0.3835 0.2745 0.6129 0.078 Uiso 1 1 calc R
C49 C 1.0849(15) 0.4322(9) 0.7901(8) 0.041(5) Uani 1 1 d U
C50 C 1.1232(17) 0.4701(12) 0.7633(10) 0.053(7) Uani 1 1 d .
C51 C 1.2097(16) 0.4800(11) 0.7680(9) 0.047(6) Uani 1 1 d .
H51A H 1.2360 0.5052 0.7513 0.056 Uiso 1 1 calc R
C52 C 1.2554(15) 0.4505(16) 0.7987(12) 0.074(11) Uani 1 1 d .
H52A H 1.3122 0.4578 0.8023 0.089 Uiso 1 1 calc R
C53 C 1.222(2) 0.4121(14) 0.8236(13) 0.070(10) Uani 1 1 d .
H53A H 1.2556 0.3908 0.8408 0.084 Uiso 1 1 calc R
C54 C 1.1312(15) 0.4066(10) 0.8217(10) 0.048(6) Uani 1 1 d .
H54A H 1.1039 0.3856 0.8419 0.058 Uiso 1 1 calc R
C55 C 0.8408(18) 0.3051(9) 0.6033(10) 0.049(6) Uani 1 1 d .
C56 C 0.9280(17) 0.3167(11) 0.5922(9) 0.047(6) Uani 1 1 d U
C57 C 0.966(2) 0.2913(17) 0.5584(9) 0.078(10) Uani 1 1 d U
H57A H 1.0232 0.2947 0.5542 0.094 Uiso 1 1 calc R
C58 C 0.921(2) 0.2612(14) 0.5305(9) 0.068(9) Uani 1 1 d U
H58A H 0.9462 0.2475 0.5056 0.082 Uiso 1 1 calc R
C59 C 0.837(2) 0.2511(16) 0.5397(9) 0.071(10) Uani 1 1 d .
H59A H 0.8071 0.2281 0.5222 0.085 Uiso 1 1 calc R
C60 C 0.797(2) 0.2745(12) 0.5739(12) 0.061(8) Uani 1 1 d .
H60A H 0.7390 0.2700 0.5777 0.073 Uiso 1 1 calc R
C61 C 0.768(3) 0.5951(12) 0.6497(13) 0.086(14) Uani 1 1 d .
C62 C 0.8106(18) 0.5808(13) 0.6108(10) 0.057(8) Uani 1 1 d .
C63 C 0.833(2) 0.6210(15) 0.5813(12) 0.077(10) Uani 1 1 d U
H63A H 0.8659 0.6136 0.5568 0.092 Uiso 1 1 calc R
C64 C 0.808(2) 0.6697(13) 0.5882(12) 0.062(7) Uani 1 1 d U
H64A H 0.8156 0.6949 0.5670 0.074 Uiso 1 1 calc R
C65 C 0.768(2) 0.6810(9) 0.6295(13) 0.069(9) Uani 1 1 d U
H65A H 0.7577 0.7150 0.6367 0.083 Uiso 1 1 calc R
C66 C 0.7442(18) 0.6437(10) 0.6586(11) 0.051(7) Uani 1 1 d .
H66A H 0.7130 0.6514 0.6837 0.061 Uiso 1 1 calc R
C67 C 0.9776(16) 0.2039(9) 0.8656(11) 0.050(7) Uani 1 1 d .
C68 C 1.0010(17) 0.1662(9) 0.8386(9) 0.043(6) Uani 1 1 d .
C69 C 0.988(2) 0.1134(12) 0.8502(11) 0.059(7) Uani 1 1 d .
H69A H 1.0044 0.0875 0.8311 0.070 Uiso 1 1 calc R
C70 C 0.949(2) 0.1013(14) 0.8913(9) 0.061(8) Uani 1 1 d .
H70A H 0.9341 0.0679 0.8979 0.073 Uiso 1 1 calc R
C71 C 0.936(2) 0.1383(12) 0.9196(11) 0.064(8) Uani 1 1 d .
H71A H 0.9203 0.1300 0.9482 0.077 Uiso 1 1 calc R
C72 C 0.943(3) 0.1900(15) 0.9079(9) 0.075(11) Uani 1 1 d .
H72A H 0.9260 0.2152 0.9275 0.090 Uiso 1 1 calc R

loop_
_atom_site_aniso_label
_atom_site_aniso_U_11
_atom_site_aniso_U_22
_atom_site_aniso_U_33
_atom_site_aniso_U_23
_atom_site_aniso_U_13
_atom_site_aniso_U_12
Th1 0.0302(3) 0.0308(3) 0.0497(4) -0.0024(3) -0.0054(3) 0.0012(3)
Th2 0.0328(3) 0.0371(4) 0.0356(3) -0.0010(3) 0.0008(3) 0.0028(3)
Th3 0.0326(3) 0.0281(3) 0.0441(4) -0.0007(3) 0.0022(3) -0.0030(3)
Th4 0.0298(3) 0.0325(4) 0.0511(4) -0.0035(3) -0.0047(3) 0.0014(3)
Th5 0.0320(3) 0.0320(3) 0.0403(4) -0.0034(3) -0.0040(3) 0.0003(3)
Th6 0.0288(3) 0.0342(3) 0.0420(4) -0.0024(3) -0.0007(3) 0.0026(3)
Th7 0.0301(3) 0.0324(3) 0.0373(3) -0.0011(3) -0.0017(3) -0.0025(3)
Th8 0.0313(3) 0.0324(3) 0.0420(4) -0.0037(3) -0.0030(3) -0.0055(3)
As1 0.0285(10) 0.0296(10) 0.0400(12) 0.0018(9) 0.0025(9) 0.0001(9)
As2 0.0346(11) 0.0356(12) 0.0479(14) 0.0056(10) -0.0085(11) -0.0035(10)
As3 0.0271(10) 0.0304(10) 0.0386(11) -0.0005(9) 0.0001(9) -0.0042(9)
As4 0.0291(10) 0.0328(11) 0.0425(12) -0.0039(9) -0.0023(10) -0.0001(9)
As5 0.0418(13) 0.0359(12) 0.0484(14) -0.0052(10) -0.0016(12) 0.0034(11)
As6 0.0382(12) 0.0465(14) 0.0394(12) -0.0068(11) -0.0084(11) -0.0039(11)
As7 0.0454(14) 0.0343(13) 0.0655(18) -0.0075(12) -0.0077(14) 0.0031(11)
As8 0.0404(13) 0.0365(12) 0.0450(13) -0.0055(10) -0.0078(11) -0.0080(10)
As9 0.0246(10) 0.0387(12) 0.0353(11) -0.0014(9) 0.0006(9) -0.0014(9)
As10 0.0283(10) 0.0327(11) 0.0361(11) -0.0023(9) 0.0004(9) -0.0001(9)
As11 0.0269(10) 0.0294(10) 0.0428(12) -0.0026(9) -0.0043(9) -0.0010(9)
As12 0.0382(12) 0.0412(13) 0.0424(13) -0.0028(10) -0.0068(11) 0.0086(11)
S1 0.052(3) 0.054(3) 0.047(3) 0.005(3) 0.011(3) -0.014(3)
S2 0.041(3) 0.031(2) 0.054(3) 0.003(2) 0.002(3) -0.010(2)
S3 0.028(2) 0.052(3) 0.060(4) 0.002(3) 0.007(2) -0.002(2)
S4 0.046(3) 0.064(4) 0.044(3) 0.001(3) 0.009(3) 0.015(3)
S5 0.062(4) 0.050(4) 0.108(7) -0.034(4) -0.031(5) 0.005(3)
S6 0.064(4) 0.082(5) 0.039(3) 0.005(3) -0.016(3) -0.013(4)
S7 0.056(4) 0.045(3) 0.078(5) -0.021(3) -0.006(4) -0.014(3)
S8 0.059(4) 0.081(5) 0.042(3) 0.010(3) -0.017(3) -0.027(4)
S9 0.032(2) 0.046(3) 0.055(3) 0.004(3) 0.005(2) -0.005(2)
S10 0.036(3) 0.052(3) 0.043(3) -0.002(3) 0.007(2) 0.008(3)
S11 0.047(3) 0.055(3) 0.045(3) 0.003(3) 0.005(3) -0.018(3)
S12 0.036(2) 0.031(2) 0.050(3) -0.003(2) -0.005(2) 0.007(2)
O1 0.023(6) 0.050(9) 0.034(7) 0.003(6) 0.019(6) -0.003(6)
O2 0.019(6) 0.035(7) 0.041(8) 0.003(6) -0.011(6) -0.008(6)
O3 0.030(7) 0.040(8) 0.042(8) 0.001(7) 0.003(7) 0.013(6)
O4 0.054(11) 0.089(16) 0.062(13) 0.008(12) 0.019(11) -0.012(11)
O5 0.028(8) 0.049(10) 0.069(13) -0.007(9) 0.014(8) -0.008(7)
O6 0.054(11) 0.060(12) 0.060(12) -0.005(10) 0.014(10) -0.018(10)
O7 0.047(9) 0.042(9) 0.033(8) -0.004(7) -0.009(7) -0.002(7)
O8 0.031(8) 0.025(7) 0.090(15) 0.013(8) -0.004(9) -0.021(6)
O9 0.056(11) 0.066(12) 0.056(12) 0.008(10) -0.020(10) 0.003(10)
O10 0.080(13) 0.018(7) 0.062(11) 0.006(7) 0.027(11) -0.003(8)
O11 0.028(7) 0.039(9) 0.094(16) 0.000(10) 0.002(9) 0.000(7)
O12 0.039(8) 0.036(8) 0.057(11) 0.011(8) 0.000(8) -0.007(7)
O13 0.024(3) 0.025(3) 0.026(3) 0.003(3) 0.006(3) -0.003(3)
O14 0.025(7) 0.036(8) 0.046(9) 0.002(7) 0.005(6) -0.001(6)
O15 0.032(7) 0.033(7) 0.034(7) 0.006(6) -0.001(6) -0.003(6)
O16 0.061(12) 0.075(14) 0.056(12) 0.027(10) 0.029(10) 0.001(11)
O17 0.039(9) 0.040(9) 0.083(15) -0.014(9) 0.001(10) 0.009(8)
O18 0.032(8) 0.081(14) 0.054(11) -0.002(10) -0.012(8) -0.016(9)
O19 0.024(7) 0.047(9) 0.035(8) 0.003(7) 0.012(6) -0.025(7)
O20 0.048(8) 0.025(6) 0.026(6) -0.001(5) -0.003(6) -0.005(6)
O21 0.026(7) 0.043(9) 0.063(11) 0.016(8) -0.025(8) 0.003(7)
O22 0.047(11) 0.104(19) 0.074(15) 0.021(14) 0.034(11) -0.010(12)
O23 0.036(9) 0.029(8) 0.108(18) -0.006(10) -0.004(11) -0.006(7)
O24 0.067(13) 0.074(14) 0.050(11) -0.012(10) 0.014(10) 0.041(12)
O25 0.059(11) 0.038(9) 0.079(15) 0.006(9) -0.008(11) 0.004(9)
O26 0.032(7) 0.033(7) 0.046(9) -0.012(6) 0.000(7) -0.001(6)
O27 0.070(13) 0.037(9) 0.092(17) 0.024(10) -0.018(13) -0.005(10)
O28 0.13(3) 0.18(4) 0.15(4) -0.07(3) -0.06(3) 0.05(3)
O29 0.10(2) 0.070(16) 0.12(3) 0.017(17) 0.03(2) 0.014(16)
O30 0.09(2) 0.12(3) 0.16(4) -0.07(3) -0.06(2) 0.03(2)
O31 0.033(7) 0.057(9) 0.018(6) 0.011(6) -0.016(6) 0.000(7)
O32 0.058(10) 0.030(7) 0.046(9) -0.010(7) 0.011(8) -0.013(8)
O33 0.049(10) 0.052(11) 0.078(14) -0.014(10) -0.029(11) 0.005(9)
O34 0.14(3) 0.075(16) 0.077(17) 0.035(14) -0.055(19) -0.005(17)
O35 0.062(12) 0.13(2) 0.036(10) -0.028(12) -0.019(10) -0.028(14)
O36 0.043(9) 0.063(11) 0.042(9) -0.003(8) -0.013(8) -0.001(9)
O37 0.063(11) 0.032(8) 0.069(13) -0.012(8) 0.003(10) 0.017(9)
O38 0.045(9) 0.052(10) 0.047(9) -0.027(8) -0.004(8) -0.013(8)
O39 0.12(3) 0.20(4) 0.12(3) 0.08(3) -0.02(3) -0.05(3)
O40 0.071(13) 0.045(10) 0.049(10) -0.007(8) -0.007(10) 0.010(9)
O41 0.066(14) 0.082(16) 0.086(18) 0.010(14) 0.004(14) 0.004(13)
O42 0.076(15) 0.071(15) 0.12(2) -0.047(16) -0.034(17) -0.005(13)
O43 0.043(9) 0.036(8) 0.050(9) -0.010(7) -0.004(8) -0.015(7)
O44 0.038(9) 0.063(12) 0.050(10) 0.020(9) -0.013(8) 0.002(8)
O45 0.072(13) 0.035(9) 0.056(11) -0.011(8) -0.012(11) -0.010(9)
O46 0.065(14) 0.23(4) 0.025(9) -0.020(15) 0.013(10) -0.08(2)
O47 0.10(2) 0.09(2) 0.13(3) 0.05(2) -0.04(2) -0.027(19)
O48 0.077(14) 0.046(10) 0.062(12) -0.002(9) -0.033(12) -0.006(10)
O49 0.017(6) 0.062(10) 0.029(7) 0.015(7) 0.009(5) -0.008(6)
O50 0.027(7) 0.035(8) 0.057(10) 0.004(7) 0.002(7) 0.005(6)
O51 0.042(8) 0.031(7) 0.032(7) -0.002(6) 0.007(7) -0.003(7)
O52 0.053(11) 0.075(14) 0.074(15) 0.017(12) 0.038(11) -0.005(11)
O53 0.010(6) 0.063(11) 0.063(11) -0.004(9) -0.002(7) -0.003(6)
O54 0.041(9) 0.049(10) 0.063(12) 0.006(9) 0.005(9) 0.009(8)
O55 0.025(7) 0.037(8) 0.048(9) 0.013(7) 0.011(7) -0.009(6)
O56 0.028(6) 0.019(6) 0.040(8) 0.005(5) -0.009(6) -0.004(5)
O57 0.052(10) 0.044(9) 0.038(8) 0.006(7) -0.011(8) -0.001(8)
O58 0.040(10) 0.067(13) 0.12(2) 0.022(14) 0.030(13) 0.018(10)
O59 0.022(7) 0.077(13) 0.057(11) 0.011(10) 0.001(7) -0.010(8)
O60 0.054(10) 0.051(10) 0.031(8) -0.001(7) 0.001(8) 0.019(9)
O61 0.032(7) 0.046(9) 0.050(9) -0.005(7) 0.014(7) -0.002(7)
O62 0.020(6) 0.019(6) 0.045(8) -0.001(5) -0.006(6) -0.001(5)
O63 0.031(7) 0.027(7) 0.057(10) -0.002(7) 0.014(7) 0.015(6)
O64 0.044(10) 0.054(10) 0.063(12) -0.013(9) 0.029(9) -0.018(8)
O65 0.060(12) 0.098(17) 0.048(11) -0.014(11) 0.033(10) -0.024(12)
O66 0.071(13) 0.101(17) 0.030(8) -0.011(10) 0.001(9) -0.045(13)
O67 0.056(10) 0.036(8) 0.039(8) 0.003(6) 0.008(8) -0.007(8)
O68 0.036(8) 0.043(9) 0.037(8) -0.017(7) -0.017(7) 0.009(7)
O69 0.052(11) 0.072(13) 0.055(11) -0.015(10) -0.015(10) 0.024(10)
O70 0.025(7) 0.030(7) 0.086(14) 0.002(8) -0.019(8) 0.001(6)
O71 0.018(7) 0.070(13) 0.072(13) 0.022(11) 0.013(8) 0.011(8)
O72 0.034(8) 0.046(9) 0.050(10) 0.002(8) 0.002(8) 0.011(7)
O73 0.024(3) 0.030(3) 0.029(3) 0.000(3) 0.006(3) -0.002(3)
O1W 0.15(3) 0.12(3) 0.09(2) -0.04(2) 0.05(2) -0.05(2)
O2W 0.26(3) 0.26(3) 0.26(3) 0.000(6) 0.000(6) -0.001(6)
O3W 0.055(11) 0.073(13) 0.058(12) 0.006(11) -0.021(11) -0.002(11)
O4W 0.022(7) 0.053(10) 0.071(12) 0.006(10) 0.003(8) -0.004(7)
O5W 0.086(18) 0.22(4) 0.046(13) -0.014(19) 0.028(14) -0.08(2)
O6W 0.11(2) 0.11(2) 0.11(2) 0.000(6) 0.002(6) 0.001(6)
C1 0.028(10) 0.031(11) 0.074(18) -0.007(11) -0.002(11) 0.005(9)
C2 0.060(16) 0.065(17) 0.032(11) -0.001(11) 0.017(12) 0.006(14)
C3 0.071(19) 0.11(3) 0.034(13) 0.028(15) -0.016(14) -0.03(2)
C4 0.08(3) 0.051(17) 0.10(3) 0.04(2) 0.00(2) 0.003(18)
C5 0.058(17) 0.046(15) 0.09(2) -0.011(15) -0.034(18) -0.002(13)
C6 0.056(16) 0.048(15) 0.07(2) 0.001(14) 0.001(16) -0.002(13)
C7 0.057(14) 0.049(13) 0.011(7) 0.010(8) -0.014(9) -0.023(11)
C8 0.038(13) 0.067(18) 0.058(17) -0.008(14) -0.010(12) -0.013(13)
C9 0.08(2) 0.060(17) 0.057(17) 0.006(14) -0.012(16) -0.041(17)
C10 0.07(2) 0.08(2) 0.035(13) -0.020(14) 0.008(14) -0.005(17)
C11 0.09(2) 0.033(13) 0.08(2) -0.002(13) -0.001(19) -0.005(14)
C12 0.055(16) 0.08(2) 0.044(14) 0.012(14) -0.003(13) -0.005(16)
C13 0.026(9) 0.056(14) 0.044(12) -0.011(10) 0.013(10) 0.001(10)
C14 0.047(13) 0.027(10) 0.053(13) -0.003(9) 0.005(12) -0.002(9)
C15 0.038(12) 0.051(14) 0.052(14) -0.021(12) 0.006(11) -0.012(11)
C16 0.023(11) 0.10(3) 0.08(2) -0.02(2) -0.001(12) -0.004(14)
C17 0.043(13) 0.036(12) 0.068(18) 0.004(11) -0.013(13) 0.001(11)
C18 0.038(12) 0.059(15) 0.053(15) -0.004(12) -0.008(12) 0.007(12)
C19 0.041(12) 0.066(16) 0.027(10) -0.006(10) 0.005(10) 0.006(12)
C20 0.071(19) 0.053(15) 0.053(15) 0.018(13) 0.010(14) 0.033(15)
C21 0.056(19) 0.18(4) 0.08(2) 0.00(3) 0.002(18) 0.05(2)
C22 0.09(2) 0.19(4) 0.053(18) 0.01(2) 0.041(19) 0.03(3)
C23 0.09(3) 0.13(4) 0.045(17) -0.02(2) 0.00(2) 0.01(3)
C24 0.10(3) 0.08(2) 0.058(19) -0.027(17) 0.04(2) -0.02(2)
C25 0.052(14) 0.041(13) 0.059(16) -0.012(11) -0.018(13) 0.010(11)
C26 0.09(2) 0.049(15) 0.045(15) -0.001(12) -0.001(15) 0.007(15)
C27 0.11(2) 0.15(3) 0.046(17) -0.03(2) -0.014(17) 0.01(3)
C28 0.12(2) 0.16(3) 0.054(18) -0.05(2) -0.005(17) 0.01(3)
C29 0.11(2) 0.18(4) 0.07(2) -0.05(3) 0.00(2) 0.00(3)
C30 0.12(4) 0.10(3) 0.042(17) 0.009(18) 0.01(2) 0.00(3)
C31 0.026(10) 0.052(14) 0.071(18) -0.027(13) 0.017(11) 0.014(10)
C32 0.039(13) 0.067(18) 0.057(16) 0.004(14) 0.005(12) -0.005(13)
C33 0.09(3) 0.08(2) 0.10(3) 0.01(2) -0.07(3) -0.02(2)
C34 0.07(2) 0.14(4) 0.07(2) 0.00(3) -0.02(2) 0.01(3)
C35 0.044(15) 0.10(3) 0.07(2) -0.001(19) 0.018(15) -0.003(17)
C36 0.07(2) 0.08(2) 0.055(17) 0.009(16) -0.001(17) -0.026(19)
C37 0.047(15) 0.08(2) 0.08(2) -0.006(17) 0.007(16) 0.011(15)
C38 0.060(17) 0.035(12) 0.08(2) -0.010(13) 0.031(17) 0.002(12)
C39 0.09(3) 0.09(3) 0.08(3) -0.03(2) -0.03(2) -0.02(2)
C40 0.08(3) 0.13(4) 0.08(3) -0.01(3) -0.01(3) 0.00(3)
C41 0.17(5) 0.19(6) 0.05(2) -0.02(3) 0.07(3) -0.08(5)
C42 0.06(2) 0.11(3) 0.09(3) -0.05(3) 0.01(2) -0.02(2)
C43 0.028(11) 0.047(13) 0.063(16) 0.007(12) 0.003(11) -0.013(10)
C44 0.053(14) 0.074(18) 0.028(10) -0.028(11) 0.000(11) -0.014(14)
C45 0.059(17) 0.11(3) 0.028(12) 0.000(14) 0.009(12) 0.019(18)
C46 0.043(17) 0.16(5) 0.08(3) 0.00(3) -0.004(18) -0.03(2)
C47 0.040(16) 0.18(5) 0.13(4) 0.12(4) 0.00(2) -0.02(2)
C48 0.034(13) 0.10(2) 0.062(18) 0.017(17) -0.005(13) -0.037(15)
C49 0.039(6) 0.042(6) 0.042(6) 0.001(3) -0.001(3) -0.002(3)
C50 0.042(13) 0.068(17) 0.050(14) -0.001(13) -0.019(12) -0.026(13)
C51 0.042(12) 0.061(16) 0.036(12) -0.006(11) 0.001(11) 0.009(12)
C52 0.018(10) 0.13(3) 0.08(2) -0.02(2) -0.015(13) -0.006(15)
C53 0.052(17) 0.07(2) 0.09(2) -0.021(18) -0.031(17) -0.029(16)
C54 0.035(12) 0.047(13) 0.063(16) -0.001(12) -0.024(12) 0.008(11)
C55 0.055(15) 0.032(11) 0.060(16) -0.015(11) -0.009(14) 0.002(11)
C56 0.048(6) 0.048(6) 0.047(6) -0.002(3) 0.001(3) 0.002(3)
C57 0.076(19) 0.13(3) 0.033(12) -0.011(15) 0.008(13) 0.06(2)
C58 0.078(19) 0.10(2) 0.031(11) -0.040(13) -0.005(13) 0.035(17)
C59 0.08(2) 0.11(3) 0.028(12) -0.015(14) -0.003(13) 0.02(2)
C60 0.052(16) 0.061(17) 0.07(2) -0.007(15) 0.011(15) -0.005(14)
C61 0.15(4) 0.036(14) 0.07(2) 0.011(14) -0.05(3) -0.02(2)
C62 0.049(15) 0.073(19) 0.051(15) 0.027(14) 0.005(13) -0.019(14)
C63 0.070(18) 0.09(2) 0.067(18) 0.048(16) -0.034(16) -0.041(17)
C64 0.062(8) 0.061(8) 0.063(8) 0.002(3) 0.000(3) -0.001(3)
C65 0.09(2) 0.018(10) 0.10(2) 0.014(12) -0.042(18) -0.011(12)
C66 0.045(14) 0.042(13) 0.066(18) -0.011(12) -0.011(13) -0.006(12)
C67 0.039(12) 0.023(10) 0.09(2) 0.021(12) 0.004(13) 0.019(9)
C68 0.050(13) 0.038(12) 0.042(12) 0.022(10) -0.017(11) 0.001(11)
C69 0.062(17) 0.056(16) 0.058(17) 0.004(14) -0.017(15) 0.007(15)
C70 0.056(16) 0.08(2) 0.040(13) 0.019(14) 0.019(13) 0.006(16)
C71 0.08(2) 0.058(17) 0.057(17) 0.018(14) -0.017(17) -0.003(16)
C72 0.11(3) 0.09(2) 0.029(12) 0.006(14) 0.020(16) 0.04(2)

loop_
_atom_type_symbol
_atom_type_description
_atom_type_scat_dispersion_real
_atom_type_scat_dispersion_imag
_atom_type_scat_source
C C 0.0181 0.0091 'International Tables Vol C Tables 4.2.6.8 and 6.1.1.4'
H H 0.0000 0.0000 'International Tables Vol C Tables 4.2.6.8 and 6.1.1.4'
O O 0.0492 0.0322 'International Tables Vol C Tables 4.2.6.8 and 6.1.1.4'
S S 0.3331 0.5567 'International Tables Vol C Tables 4.2.6.8 and 6.1.1.4'
As As -0.9300 1.0051 'International Tables Vol C Tables 4.2.6.8 and 6.1.1.4'
Th Th -4.1491 12.3296 'International Tables Vol C Tables 4.2.6.8 and 6.1.1.4'

loop_
_geom_angle_atom_site_label_1
_geom_angle_atom_site_label_2
_geom_angle_atom_site_label_3
_geom_angle
_geom_angle_site_symmetry_1
_geom_angle_site_symmetry_3
O73 Th1 O3 87.0(5) . .
O73 Th1 O14 76.8(5) . .
O3 Th1 O14 60.3(5) . .
O73 Th1 O15 85.4(5) . .
O3 Th1 O15 120.0(5) . .
O14 Th1 O15 60.0(5) . .
O73 Th1 O2 77.9(5) . .
O3 Th1 O2 61.2(5) . .
O14 Th1 O2 116.5(5) . .
O15 Th1 O2 163.2(5) . .
O73 Th1 O21 85.8(6) . .
O3 Th1 O21 119.4(5) . .
O14 Th1 O21 162.6(6) . .
O15 Th1 O21 119.2(5) . .
O2 Th1 O21 58.5(5) . .
O73 Th1 O23 142.1(6) . .
O3 Th1 O23 130.4(6) . .
O14 Th1 O23 123.1(6) . .
O15 Th1 O23 80.1(6) . .
O2 Th1 O23 112.3(6) . .
O21 Th1 O23 71.6(6) . .
O73 Th1 O5 141.5(5) . .
O3 Th1 O5 68.0(6) . .
O14 Th1 O5 111.7(6) . .
O15 Th1 O5 132.2(5) . .
O2 Th1 O5 64.6(5) . .
O21 Th1 O5 82.1(6) . .
O23 Th1 O5 66.2(6) . .
O73 Th1 O20 76.9(5) . .
O3 Th1 O20 163.9(5) . .
O14 Th1 O20 114.7(5) . .
O15 Th1 O20 59.2(5) . .
O2 Th1 O20 114.5(5) . .
O21 Th1 O20 60.2(5) . .
O23 Th1 O20 65.6(5) . .
O5 Th1 O20 125.7(5) . .
O73 Th1 O18 138.1(6) . .
O3 Th1 O18 82.1(6) . .
O14 Th1 O18 62.7(6) . .
O15 Th1 O18 66.1(6) . .
O2 Th1 O18 128.6(6) . .
O21 Th1 O18 134.4(6) . .
O23 Th1 O18 64.7(6) . .
O5 Th1 O18 69.1(6) . .
O20 Th1 O18 109.8(6) . .
O73 Th1 As3 83.3(4) . .
O3 Th1 As3 89.4(4) . .
O14 Th1 As3 29.8(4) . .
O15 Th1 As3 30.7(4) . .
O2 Th1 As3 145.5(4) . .
O21 Th1 As3 148.6(4) . .
O23 Th1 As3 100.3(5) . .
O5 Th1 As3 123.4(4) . .
O20 Th1 As3 88.6(3) . .
O18 Th1 As3 56.4(5) . .
O73 Th1 As1 84.6(4) . .
O3 Th1 As1 30.9(4) . .
O14 Th1 As1 89.8(4) . .
O15 Th1 As1 149.7(4) . .
O2 Th1 As1 30.6(3) . .
O21 Th1 As1 88.5(4) . .
O23 Th1 As1 123.4(5) . .
O5 Th1 As1 58.8(4) . .
O20 Th1 As1 144.3(4) . .
O18 Th1 As1 104.5(5) . .
As3 Th1 As1 119.52(6) . .
O49 Th2 O32 77.2(6) . .
O49 Th2 O67 78.1(6) . .
O32 Th2 O67 143.0(7) . .
O49 Th2 O21 95.9(6) . .
O32 Th2 O21 74.2(7) . .
O67 Th2 O21 135.6(7) . .
O49 Th2 O6 153.0(7) . .
O32 Th2 O6 127.1(7) . .
O67 Th2 O6 84.7(7) . .
O21 Th2 O6 82.1(7) . .
O49 Th2 O2 83.0(5) . .
O32 Th2 O2 129.3(6) . .
O67 Th2 O2 73.6(6) . .
O21 Th2 O2 62.0(6) . .
O6 Th2 O2 72.3(7) . .
O49 Th2 O36 79.9(6) . .
O32 Th2 O36 75.0(7) . .
O67 Th2 O36 74.0(7) . .
O21 Th2 O36 149.1(6) . .
O6 Th2 O36 115.0(7) . .
O2 Th2 O36 145.8(6) . .
O49 Th2 O1W 142.7(9) . .
O32 Th2 O1W 71.5(9) . .
O67 Th2 O1W 116.8(10) . .
O21 Th2 O1W 94.7(11) . .
O6 Th2 O1W 64.0(9) . .
O2 Th2 O1W 133.0(9) . .
O36 Th2 O1W 72.8(11) . .
O55 Th3 O44 74.7(6) . .
O55 Th3 O25 77.5(7) . .
O44 Th3 O25 140.8(8) . .
O55 Th3 O3 96.6(6) . .
O44 Th3 O3 132.0(7) . .
O25 Th3 O3 77.9(7) . .
O55 Th3 O17 148.5(6) . .
O44 Th3 O17 81.5(7) . .
O25 Th3 O17 132.8(8) . .
O3 Th3 O17 84.0(6) . .
O55 Th3 O14 80.8(6) . .
O44 Th3 O14 69.8(7) . .
O25 Th3 O14 131.6(6) . .
O3 Th3 O14 62.3(5) . .
O17 Th3 O14 71.6(6) . .
O55 Th3 O30 72.8(11) . .
O44 Th3 O30 72.8(10) . .
O25 Th3 O30 73.0(9) . .
O3 Th3 O30 150.5(8) . .
O17 Th3 O30 119.5(10) . .
O14 Th3 O30 138.6(11) . .
O55 Th3 O10 146.0(6) . .
O44 Th3 O10 133.6(7) . .
O25 Th3 O10 68.6(7) . .
O3 Th3 O10 77.5(6) . .
O17 Th3 O10 65.0(7) . .
O14 Th3 O10 122.7(6) . .
O30 Th3 O10 95.8(11) . .
O55 Th3 O2W 125.1(17) . .
O44 Th3 O2W 69.6(17) . .
O25 Th3 O2W 106.6(17) . .
O3 Th3 O2W 138.2(17) . .
O17 Th3 O2W 62.1(17) . .
O14 Th3 O2W 121.3(16) . .
O30 Th3 O2W 57.7(18) . .
O10 Th3 O2W 66.6(17) . .
O61 Th4 O38 80.6(7) . .
O61 Th4 O7 75.3(7) . 3_656
O38 Th4 O7 140.1(7) . 3_656
O61 Th4 O24 153.0(7) . .
O38 Th4 O24 84.0(8) . .
O7 Th4 O24 128.9(7) 3_656 .
O61 Th4 O20 82.6(6) . .
O38 Th4 O20 74.2(6) . .
O7 Th4 O20 131.9(5) 3_656 .
O24 Th4 O20 71.9(6) . .
O61 Th4 O15 95.2(6) . .
O38 Th4 O15 137.7(6) . .
O7 Th4 O15 76.5(6) 3_656 .
O24 Th4 O15 81.5(6) . .
O20 Th4 O15 63.5(5) . .
O61 Th4 O12 78.1(6) . 3_656
O38 Th4 O12 71.8(7) . 3_656
O7 Th4 O12 72.4(6) 3_656 3_656
O24 Th4 O12 117.7(6) . 3_656
O20 Th4 O12 143.1(5) . 3_656
O15 Th4 O12 148.9(6) . 3_656
O61 Th4 O3W 139.8(7) . .
O38 Th4 O3W 117.9(7) . .
O7 Th4 O3W 68.2(7) 3_656 .
O24 Th4 O3W 67.3(7) . .
O20 Th4 O3W 135.1(6) . .
O15 Th4 O3W 92.3(6) . .
O12 Th4 O3W 75.2(7) 3_656 .
O73 Th5 O63 86.6(5) . .
O73 Th5 O51 86.6(5) . .
O63 Th5 O51 120.6(5) . .
O73 Th5 O62 77.0(5) . .
O63 Th5 O62 59.9(5) . .
O51 Th5 O62 163.6(5) . .
O73 Th5 O50 77.3(5) . .
O63 Th5 O50 61.1(5) . .
O51 Th5 O50 59.8(5) . .
O62 Th5 O50 116.1(5) . .
O73 Th5 O56 75.5(5) . .
O63 Th5 O56 162.1(5) . .
O51 Th5 O56 60.0(5) . .
O62 Th5 O56 114.0(4) . .
O50 Th5 O56 114.4(5) . .
O73 Th5 O59 139.7(6) . .
O63 Th5 O59 132.2(6) . .
O51 Th5 O59 81.9(6) . .
O62 Th5 O59 110.1(5) . .
O50 Th5 O59 126.7(5) . .
O56 Th5 O59 65.2(6) . .
O73 Th5 O57 86.5(6) . .
O63 Th5 O57 118.8(6) . .
O51 Th5 O57 119.6(5) . .
O62 Th5 O57 59.2(5) . .
O50 Th5 O57 163.8(6) . .
O56 Th5 O57 60.2(5) . .
O59 Th5 O57 66.7(6) . .
O73 Th5 O53 139.5(6) . .
O63 Th5 O53 80.6(5) . .
O51 Th5 O53 68.1(6) . .
O62 Th5 O53 125.9(5) . .
O50 Th5 O53 62.8(6) . .
O56 Th5 O53 113.6(5) . .
O59 Th5 O53 69.5(6) . .
O57 Th5 O53 133.2(6) . .
O73 Th5 O64 139.8(6) . .
O63 Th5 O64 68.3(6) . .
O51 Th5 O64 133.0(5) . .
O62 Th5 O64 63.4(5) . .
O50 Th5 O64 113.1(6) . .
O56 Th5 O64 125.9(5) . .
O59 Th5 O64 66.4(6) . .
O57 Th5 O64 79.5(6) . .
O53 Th5 O64 68.6(6) . .
O73 Th5 As11 83.7(4) . .
O63 Th5 As11 30.2(4) . .
O51 Th5 As11 149.5(3) . .
O62 Th5 As11 30.1(3) . .
O50 Th5 As11 89.8(3) . .
O56 Th5 As11 143.0(3) . .
O59 Th5 As11 122.9(5) . .
O57 Th5 As11 88.6(4) . .
O53 Th5 As11 102.1(4) . .
O64 Th5 As11 58.7(4) . .
O73 Th5 As9 83.7(4) . .
O63 Th5 As9 90.0(4) . .
O51 Th5 As9 30.6(3) . .
O62 Th5 As9 144.7(3) . .
O50 Th5 As9 29.5(3) . .
O56 Th5 As9 88.8(3) . .
O59 Th5 As9 103.7(4) . .
O57 Th5 As9 149.0(4) . .
O53 Th5 As9 58.2(5) . .
O64 Th5 As9 125.2(4) . .
As11 Th5 As9 119.30(6) . .
O1 Th6 O68 74.8(6) . .
O1 Th6 O26 79.0(6) . .
O68 Th6 O26 141.3(6) . .
O1 Th6 O51 98.6(6) . .
O68 Th6 O51 76.4(6) . .
O26 Th6 O51 136.2(6) . .
O1 Th6 O60 154.7(6) . .
O68 Th6 O60 128.3(6) . .
O26 Th6 O60 84.6(6) . .
O51 Th6 O60 80.1(5) . .
O1 Th6 O56 84.6(5) . .
O68 Th6 O56 131.4(5) . .
O26 Th6 O56 72.6(5) . .
O51 Th6 O56 63.7(5) . .
O60 Th6 O56 72.1(5) . .
O1 Th6 O72 76.1(6) . .
O68 Th6 O72 74.0(6) . .
O26 Th6 O72 72.3(6) . .
O51 Th6 O72 150.3(6) . .
O60 Th6 O72 117.0(6) . .
O56 Th6 O72 142.5(5) . .
O1 Th6 O4W 138.7(6) . .
O68 Th6 O4W 69.0(7) . .
O26 Th6 O4W 118.9(6) . .
O51 Th6 O4W 91.8(6) . .
O60 Th6 O4W 66.4(6) . .
O56 Th6 O4W 134.9(6) . .
O72 Th6 O4W 75.3(6) . .
O13 Th7 O8 80.2(6) . 3_656
O13 Th7 O43 79.8(6) . .
O8 Th7 O43 141.8(6) 3_656 .
O13 Th7 O57 95.6(6) . .
O8 Th7 O57 137.1(7) 3_656 .
O43 Th7 O57 77.1(6) . .
O13 Th7 O62 82.4(5) . .
O8 Th7 O62 73.6(6) 3_656 .
O43 Th7 O62 134.6(5) . .
O57 Th7 O62 63.6(5) . .
O13 Th7 O66 151.9(6) . .
O8 Th7 O66 83.6(8) 3_656 .
O43 Th7 O66 125.7(7) . .
O57 Th7 O66 80.9(8) . .
O62 Th7 O66 71.1(6) . .
O13 Th7 O48 72.2(7) . .
O8 Th7 O48 72.1(7) 3_656 .
O43 Th7 O48 71.0(6) . .
O57 Th7 O48 147.3(6) . .
O62 Th7 O48 140.0(6) . .
O66 Th7 O48 123.8(8) . .
O13 Th7 O5W 136.8(7) . .
O8 Th7 O5W 98.2(11) 3_656 .
O43 Th7 O5W 75.6(9) . .
O57 Th7 O5W 112.3(10) . .
O62 Th7 O5W 139.0(7) . .
O66 Th7 O5W 68.1(7) . .
O48 Th7 O5W 66.4(9) . .
O19 Th8 O31 74.9(6) . .
O19 Th8 O37 74.5(7) . .
O31 Th8 O37 137.4(7) . .
O19 Th8 O63 96.4(5) . .
O31 Th8 O63 136.6(6) . .
O37 Th8 O63 75.9(6) . .
O19 Th8 O54 147.3(6) . .
O31 Th8 O54 80.8(6) . .
O37 Th8 O54 137.0(7) . .
O63 Th8 O54 86.3(6) . .
O19 Th8 O40 90.5(7) . .
O31 Th8 O40 75.4(6) . .
O37 Th8 O40 75.9(7) . .
O63 Th8 O40 147.9(6) . .
O54 Th8 O40 104.3(7) . .
O19 Th8 O50 80.9(6) . .
O31 Th8 O50 73.3(6) . .
O37 Th8 O50 129.1(6) . .
O63 Th8 O50 63.3(5) . .
O54 Th8 O50 71.3(6) . .
O40 Th8 O50 148.7(6) . .
O19 Th8 O71 145.3(6) . 3_756
O31 Th8 O71 132.5(5) . 3_756
O37 Th8 O71 70.8(7) . 3_756
O63 Th8 O71 76.9(6) . 3_756
O54 Th8 O71 67.1(6) . 3_756
O40 Th8 O71 79.6(7) . 3_756
O50 Th8 O71 123.1(6) . 3_756
O1 As1 O2 110.8(8) . .
O1 As1 O3 113.7(8) . .
O2 As1 O3 96.8(7) . .
O1 As1 C1 105.2(9) . .
O2 As1 C1 115.9(10) . .
O3 As1 C1 114.7(10) . .
O1 As1 Th1 131.2(6) . .
O2 As1 Th1 48.9(5) . .
O3 As1 Th1 48.6(5) . .
C1 As1 Th1 123.6(7) . .
O7 As2 O8 113.0(10) . .
O7 As2 O9 108.4(10) . .
O8 As2 O9 109.0(10) . .
O7 As2 C7 116.1(8) . .
O8 As2 C7 104.8(10) . .
O9 As2 C7 105.1(10) . .
O14 As3 O13 108.2(7) . .
O14 As3 O15 97.8(8) . .
O13 As3 O15 111.8(7) . .
O14 As3 C13 119.2(10) . .
O13 As3 C13 107.1(10) . .
O15 As3 C13 112.6(9) . .
O14 As3 Th1 49.1(6) . .
O13 As3 Th1 128.6(5) . .
O15 As3 Th1 49.5(5) . .
C13 As3 Th1 124.2(8) . .
O19 As4 O20 110.4(8) . .
O19 As4 O21 111.8(8) . .
O20 As4 O21 98.8(8) . .
O19 As4 C19 112.7(10) . .
O20 As4 C19 113.8(9) . .
O21 As4 C19 108.5(11) . .
O19 As4 Th1 130.1(6) . .
O20 As4 Th1 50.9(5) . .
O21 As4 Th1 48.6(6) . .
C19 As4 Th1 117.1(8) . .
O25 As5 O26 114.2(9) . .
O25 As5 O27 103.4(12) . .
O26 As5 O27 109.9(10) . .
O25 As5 C25 117.6(9) . .
O26 As5 C25 105.1(7) . .
O27 As5 C25 106.3(9) . .
O31 As6 O32 114.2(8) . .
O31 As6 O33 107.7(10) . .
O32 As6 O33 101.8(9) . .
O31 As6 C31 105.1(6) . .
O32 As6 C31 117.4(8) . .
O33 As6 C31 110.2(7) . .
O37 As7 O38 111.6(9) . .
O37 As7 O39 104.8(17) . .
O38 As7 O39 109.6(14) . .
O37 As7 C37 116.8(12) . .
O38 As7 C37 105.9(13) . .
O39 As7 C37 107.9(19) . .
O43 As8 O44 116.6(9) . .
O43 As8 O45 104.7(9) . .
O44 As8 O45 110.7(10) . .
O43 As8 C43 117.0(10) . .
O44 As8 C43 101.9(11) . .
O45 As8 C43 105.6(12) . .
O49 As9 O50 111.1(8) . .
O49 As9 O51 113.1(8) . .
O50 As9 O51 97.1(8) . .
O49 As9 C49 107.6(9) . .
O50 As9 C49 118.5(10) . .
O51 As9 C49 109.2(9) . .
O49 As9 Th5 130.8(5) . .
O50 As9 Th5 49.1(6) . .
O51 As9 Th5 48.6(5) . .
C49 As9 Th5 121.4(8) . .
O55 As10 O56 109.5(8) . .
O55 As10 O57 111.6(9) . .
O56 As10 O57 100.0(7) . .
O55 As10 C55 108.9(10) . .
O56 As10 C55 115.4(10) . .
O57 As10 C55 111.3(11) . .
O55 As10 Th5 129.9(6) . .
O56 As10 Th5 49.3(4) . .
O57 As10 Th5 51.3(6) . .
C55 As10 Th5 121.2(8) . .
O61 As11 O62 109.6(8) . .
O61 As11 O63 111.3(9) . .
O62 As11 O63 97.3(7) . .
O61 As11 C61 107.8(16) . .
O62 As11 C61 116.7(12) . .
O63 As11 C61 113.8(15) . .
O61 As11 Th5 128.3(6) . .
O62 As11 Th5 49.6(5) . .
O63 As11 Th5 48.3(5) . .
C61 As11 Th5 123.9(15) . .
O67 As12 O68 113.6(8) . .
O67 As12 O69 107.2(9) . .
O68 As12 O69 108.9(10) . .
O67 As12 C67 107.7(10) . .
O68 As12 C67 112.6(12) . .
O69 As12 C67 106.5(12) . .
O4 S1 O5 113.3(13) . .
O4 S1 O6 114.2(14) . .
O5 S1 O6 110.3(12) . .
O4 S1 C2 109.7(15) . .
O5 S1 C2 103.8(12) . .
O6 S1 C2 104.7(14) . .
O10 S2 O11 117.1(13) . .
O10 S2 O12 105.3(12) . .
O11 S2 O12 111.5(12) . .
O10 S2 C8 107.1(13) . .
O11 S2 C8 110.5(15) . .
O12 S2 C8 104.6(12) . .
O16 S3 O17 113.3(14) . .
O16 S3 O18 114.5(14) . .
O17 S3 O18 109.6(12) . .
O16 S3 C14 108.5(13) . .
O17 S3 C14 106.1(13) . .
O18 S3 C14 104.0(12) . .
O22 S4 O23 116.5(15) . .
O22 S4 O24 111.6(14) . .
O23 S4 O24 113.1(13) . .
O22 S4 C20 107.8(16) . .
O23 S4 C20 102.9(13) . .
O24 S4 C20 103.7(14) . .
O28 S5 O29 118(3) . .
O28 S5 O30 106(2) . .
O29 S5 O30 110(2) . .
O28 S5 C26 110(2) . .
O29 S5 C26 108.4(14) . .
O30 S5 C26 103.6(17) . .
O35 S6 O34 117.3(17) . .
O35 S6 O36 109.7(12) . .
O34 S6 O36 109.2(15) . .
O35 S6 C32 110.5(12) . .
O34 S6 C32 103.5(15) . .
O36 S6 C32 106.0(10) . .
O40 S7 O42 109.6(15) . .
O40 S7 O41 112.1(15) . .
O42 S7 O41 116.5(17) . .
O40 S7 C38 109.4(13) . .
O42 S7 C38 104.2(18) . .
O41 S7 C38 104.4(16) . .
O46 S8 O47 117(2) . .
O46 S8 O48 107.9(14) . .
O47 S8 O48 110.1(18) . .
O46 S8 C44 108.8(17) . .
O47 S8 C44 105.0(17) . .
O48 S8 C44 107.7(13) . .
O52 S9 O53 114.1(14) . .
O52 S9 O54 114.4(13) . .
O53 S9 O54 107.9(11) . .
O52 S9 C50 109.3(14) . .
O53 S9 C50 107.7(12) . .
O54 S9 C50 102.7(14) . .
O58 S10 O59 115.2(13) . .
O58 S10 O60 113.4(14) . .
O59 S10 O60 110.7(11) . .
O58 S10 C56 107.2(16) . .
O59 S10 C56 102.9(12) . .
O60 S10 C56 106.4(13) . .
O64 S11 O65 112.9(14) . .
O64 S11 O66 112.1(12) . .
O65 S11 O66 111.7(13) . .
O64 S11 C62 105.6(13) . .
O65 S11 C62 111.5(15) . .
O66 S11 C62 102.4(15) . .
O70 S12 O71 115.7(10) . .
O70 S12 O72 113.8(10) . .
O71 S12 O72 109.4(11) . .
O70 S12 C68 106.8(13) . .
O71 S12 C68 106.7(12) . .
O72 S12 C68 103.4(11) . .
As1 O1 Th6 142.4(9) . .
As1 O2 Th2 135.4(8) . .
As1 O2 Th1 100.6(6) . .
Th2 O2 Th1 118.7(6) . .
As1 O3 Th3 138.5(8) . .
As1 O3 Th1 100.5(7) . .
Th3 O3 Th1 120.0(6) . .
S1 O5 Th1 144.8(10) . .
S1 O6 Th2 143.2(14) . .
As2 O7 Th4 144.7(10) . 3_646
As2 O8 Th7 137.6(11) . 3_646
As2 O9 H9B 109.5 . .
S2 O10 Th3 157.7(12) . .
S2 O12 Th4 137.8(10) . 3_646
As3 O13 Th7 149.7(8) . .
As3 O14 Th3 136.7(9) . .
As3 O14 Th1 101.1(7) . .
Th3 O14 Th1 116.2(6) . .
As3 O15 Th4 139.9(8) . .
As3 O15 Th1 99.8(7) . .
Th4 O15 Th1 119.2(6) . .
S3 O17 Th3 142.9(12) . .
S3 O18 Th1 145.4(13) . .
As4 O19 Th8 145.1(9) . .
As4 O20 Th4 139.2(8) . .
As4 O20 Th1 99.0(6) . .
Th4 O20 Th1 117.0(6) . .
As4 O21 Th2 138.8(9) . .
As4 O21 Th1 101.0(6) . .
Th2 O21 Th1 119.4(7) . .
S4 O23 Th1 144.3(15) . .
S4 O24 Th4 143.7(11) . .
As5 O25 Th3 141.5(13) . .
As5 O26 Th6 138.5(10) . .
As5 O27 H27B 109.5 . .
S5 O30 Th3 140(3) . .
As6 O31 Th8 140.2(9) . .
As6 O32 Th2 140.0(10) . .
As6 O33 H33B 109.5 . .
S6 O36 Th2 139.6(12) . .
As7 O37 Th8 139.8(13) . .
As7 O38 Th4 139.6(10) . .
As7 O39 H39B 109.0 . .
S7 O40 Th8 141.7(13) . .
As8 O43 Th7 137.2(10) . .
As8 O44 Th3 137.8(11) . .
As8 O45 H45B 109.5 . .
S8 O48 Th7 145.2(14) . .
As9 O49 Th2 144.8(8) . .
As9 O50 Th8 137.3(9) . .
As9 O50 Th5 101.4(8) . .
Th8 O50 Th5 115.2(6) . .
As9 O51 Th6 138.4(9) . .
As9 O51 Th5 100.8(7) . .
Th6 O51 Th5 119.2(6) . .
S9 O53 Th5 150.0(11) . .
S9 O54 Th8 143.7(12) . .
As10 O55 Th3 145.5(10) . .
As10 O56 Th6 136.3(8) . .
As10 O56 Th5 100.8(6) . .
Th6 O56 Th5 115.8(5) . .
As10 O57 Th7 141.4(10) . .
As10 O57 Th5 98.0(7) . .
Th7 O57 Th5 118.1(7) . .
S10 O59 Th5 144.0(12) . .
S10 O60 Th6 144.6(11) . .
As11 O61 Th4 148.5(10) . .
As11 O62 Th7 136.6(7) . .
As11 O62 Th5 100.3(6) . .
Th7 O62 Th5 118.3(5) . .
As11 O63 Th8 138.7(8) . .
As11 O63 Th5 101.5(8) . .
Th8 O63 Th5 118.8(6) . .
S11 O64 Th5 145.4(11) . .
S11 O66 Th7 142.4(12) . .
As12 O67 Th2 135.0(9) . .
As12 O68 Th6 143.2(9) . .
As12 O69 H69B 109.5 . .
S12 O71 Th8 155.5(12) . 3_746
S12 O72 Th6 135.0(11) . .
Th5 O73 Th1 179.0(8) . .
Th2 O1W H1WA 99.1 . .
Th2 O1W H1WB 118.2 . .
H1WA O1W H1WB 99.7 . .
Th3 O2W H2WA 108.9 . .
Th3 O2W H2WB 108.3 . .
H2WA O2W H2WB 109.5 . .
Th4 O3W H3WA 105.9 . .
Th4 O3W H3WB 110.4 . .
H3WA O3W H3WB 105.7 . .
Th6 O4W H4WB 109.4 . .
Th6 O4W H4WA 109.5 . .
H4WB O4W H4WA 109.4 . .
Th7 O5W H5WB 107.2 . .
Th7 O5W H5WA 110.8 . .
H5WB O5W H5WA 109.5 . .
H6WA O6W H6WB 109.5 . .
C6 C1 C2 115(3) . .
C6 C1 As1 121(2) . .
C2 C1 As1 123.8(19) . .
C3 C2 C1 124(3) . .
C3 C2 S1 115(2) . .
C1 C2 S1 122(2) . .
C2 C3 C4 116(3) . .
C2 C3 H3A 121.9 . .
C4 C3 H3A 121.9 . .
C5 C4 C3 122(3) . .
C5 C4 H4A 119.2 . .
C3 C4 H4A 119.2 . .
C4 C5 C6 120(3) . .
C4 C5 H5A 120.2 . .
C6 C5 H5A 120.2 . .
C1 C6 C5 124(3) . .
C1 C6 H6A 118.0 . .
C5 C6 H6A 118.0 . .
C8 C7 C12 120(3) . .
C8 C7 As2 126(2) . .
C12 C7 As2 113.7(19) . .
C7 C8 C9 118(3) . .
C7 C8 S2 125(2) . .
C9 C8 S2 116(2) . .
C10 C9 C8 120(3) . .
C10 C9 H9A 120.2 . .
C8 C9 H9A 120.2 . .
C11 C10 C9 115(3) . .
C11 C10 H10A 122.6 . .
C9 C10 H10A 122.6 . .
C12 C11 C10 127(4) . .
C12 C11 H11A 116.7 . .
C10 C11 H11A 116.7 . .
C11 C12 C7 120(3) . .
C11 C12 H12A 120.2 . .
C7 C12 H12A 120.2 . .
C14 C13 C18 121(2) . .
C14 C13 As3 123(2) . .
C18 C13 As3 115(2) . .
C13 C14 C15 116(3) . .
C13 C14 S3 123(2) . .
C15 C14 S3 120(2) . .
C14 C15 C16 120(3) . .
C14 C15 H15A 120.1 . .
C16 C15 H15A 120.1 . .
C17 C16 C15 121(3) . .
C17 C16 H16A 119.3 . .
C15 C16 H16A 119.3 . .
C16 C17 C18 120(3) . .
C16 C17 H17A 119.9 . .
C18 C17 H17A 119.9 . .
C13 C18 C17 120(3) . .
C13 C18 H18A 120.0 . .
C17 C18 H18A 120.0 . .
C20 C19 C24 127(2) . .
C20 C19 As4 121(2) . .
C24 C19 As4 112.4(16) . .
C19 C20 C21 117(4) . .
C19 C20 S4 128(2) . .
C21 C20 S4 115(3) . .
C22 C21 C20 116(4) . .
C22 C21 H21A 122.0 . .
C20 C21 H21A 122.0 . .
C21 C22 C23 126(4) . .
C21 C22 H22A 117.1 . .
C23 C22 H22A 117.1 . .
C24 C23 C22 120(4) . .
C24 C23 H23A 120.1 . .
C22 C23 H23A 120.1 . .
C23 C24 C19 114(2) . .
C23 C24 H24A 123.2 . .
C19 C24 H24A 123.2 . .
C26 C25 C30 120.0 . .
C26 C25 As5 128.3(4) . .
C30 C25 As5 111.7(4) . .
C25 C26 C27 120.0 . .
C25 C26 S5 127.1(5) . .
C27 C26 S5 112.7(4) . .
C28 C27 C26 120.0 . .
C28 C27 H27A 120.0 . .
C26 C27 H27A 120.0 . .
C27 C28 C29 120.0 . .
C27 C28 H28A 120.0 . .
C29 C28 H28A 120.0 . .
C30 C29 C28 120.0 . .
C30 C29 H29A 120.0 . .
C28 C29 H29A 120.0 . .
C29 C30 C25 120.0 . .
C29 C30 H30A 120.0 . .
C25 C30 H30A 120.0 . .
C36 C31 C32 114.9(17) . .
C36 C31 As6 116.0(18) . .
C32 C31 As6 129.1(4) . .
C33 C32 C31 117.6 . .
C33 C32 S6 121.7(5) . .
C31 C32 S6 120.7(5) . .
C34 C33 C32 127.6(19) . .
C34 C33 H33A 116.5 . .
C32 C33 H33A 115.9 . .
C33 C34 C35 115(3) . .
C33 C34 H34A 122.3 . .
C35 C34 H34A 122.3 . .
C36 C35 C34 123(4) . .
C36 C35 H35A 118.4 . .
C34 C35 H35A 118.4 . .
C35 C36 C31 121(3) . .
C35 C36 H36A 119.3 . .
C31 C36 H36A 119.3 . .
C42 C37 C38 116(4) . .
C42 C37 As7 116(3) . .
C38 C37 As7 128(3) . .
C39 C38 C37 121(3) . .
C39 C38 S7 120(3) . .
C37 C38 S7 117(3) . .
C38 C39 C40 125(4) . .
C38 C39 H39A 117.6 . .
C40 C39 H39A 117.6 . .
C39 C40 C41 114(4) . .
C39 C40 H40A 123.1 . .
C41 C40 H40A 123.1 . .
C42 C41 C40 120(4) . .
C42 C41 H41A 120.1 . .
C40 C41 H41A 120.1 . .
C37 C42 C41 124(5) . .
C37 C42 H42A 118.0 . .
C41 C42 H42A 118.0 . .
C44 C43 C48 119(3) . .
C44 C43 As8 131(2) . .
C48 C43 As8 110(2) . .
C45 C44 C43 120(3) . .
C45 C44 S8 116(3) . .
C43 C44 S8 124(2) . .
C44 C45 C46 121(4) . .
C44 C45 H45A 119.5 . .
C46 C45 H45A 119.5 . .
C47 C46 C45 118(3) . .
C47 C46 H46A 121.0 . .
C45 C46 H46A 121.0 . .
C48 C47 C46 118(3) . .
C48 C47 H47A 121.0 . .
C46 C47 H47A 121.0 . .
C47 C48 C43 123(4) . .
C47 C48 H48A 118.4 . .
C43 C48 H48A 118.4 . .
C54 C49 C50 121(2) . .
C54 C49 As9 115(2) . .
C50 C49 As9 124(2) . .
C51 C50 C49 119(3) . .
C51 C50 S9 119(2) . .
C49 C50 S9 121.6(19) . .
C50 C51 C52 118(3) . .
C50 C51 H51A 121.0 . .
C52 C51 H51A 121.0 . .
C53 C52 C51 125(3) . .
C53 C52 H52A 117.6 . .
C51 C52 H52A 117.6 . .
C52 C53 C54 116(3) . .
C52 C53 H53A 122.1 . .
C54 C53 H53A 122.1 . .
C49 C54 C53 121(3) . .
C49 C54 H54A 119.7 . .
C53 C54 H54A 119.7 . .
C60 C55 C56 117(3) . .
C60 C55 As10 117(2) . .
C56 C55 As10 126(2) . .
C57 C56 C55 119(3) . .
C57 C56 S10 120(3) . .
C55 C56 S10 119(2) . .
C58 C57 C56 122(3) . .
C58 C57 H57A 119.2 . .
C56 C57 H57A 119.2 . .
C57 C58 C59 119(3) . .
C57 C58 H58A 120.4 . .
C59 C58 H58A 120.4 . .
C60 C59 C58 121(3) . .
C60 C59 H59A 119.5 . .
C58 C59 H59A 119.5 . .
C59 C60 C55 121(3) . .
C59 C60 H60A 119.6 . .
C55 C60 H60A 119.6 . .
C66 C61 C62 123(3) . .
C66 C61 As11 118(3) . .
C62 C61 As11 119(2) . .
C61 C62 C63 117(4) . .
C61 C62 S11 126(2) . .
C63 C62 S11 117(3) . .
C64 C63 C62 122(4) . .
C64 C63 H63A 119.2 . .
C62 C63 H63A 119.2 . .
C63 C64 C65 117(3) . .
C63 C64 H64A 121.3 . .
C65 C64 H64A 121.3 . .
C66 C65 C64 122(3) . .
C66 C65 H65A 118.8 . .
C64 C65 H65A 118.8 . .
C61 C66 C65 118(4) . .
C61 C66 H66A 121.2 . .
C65 C66 H66A 121.2 . .
C68 C67 C72 118(2) . .
C68 C67 As12 132(2) . .
C72 C67 As12 110(2) . .
C67 C68 C69 121(3) . .
C67 C68 S12 123.4(19) . .
C69 C68 S12 115(2) . .
C70 C69 C68 119(3) . .
C70 C69 H69A 120.4 . .
C68 C69 H69A 120.4 . .
C71 C70 C69 119(3) . .
C71 C70 H70A 120.6 . .
C69 C70 H70A 120.6 . .
C70 C71 C72 122(3) . .
C70 C71 H71A 118.9 . .
C72 C71 H71A 118.9 . .
C71 C72 C67 120(3) . .
C71 C72 H72A 120.0 . .
C67 C72 H72A 120.0 . .

loop_
_geom_bond_atom_site_label_1
_geom_bond_atom_site_label_2
_geom_bond_distance
_geom_bond_site_symmetry_2
Th1 O73 2.213(14) .
Th1 O3 2.525(16) .
Th1 O14 2.531(17) .
Th1 O15 2.535(15) .
Th1 O2 2.536(14) .
Th1 O21 2.552(17) .
Th1 O23 2.56(2) .
Th1 O5 2.62(2) .
Th1 O20 2.622(14) .
Th1 O18 2.661(17) .
Th1 As3 3.285(3) .
Th1 As1 3.311(2) .
Th2 O49 2.288(13) .
Th2 O32 2.304(15) .
Th2 O67 2.380(18) .
Th2 O21 2.395(14) .
Th2 O6 2.418(19) .
Th2 O2 2.431(15) .
Th2 O36 2.487(17) .
Th2 O1W 2.53(3) .
Th3 O55 2.295(14) .
Th3 O44 2.323(17) .
Th3 O25 2.33(2) .
Th3 O3 2.408(17) .
Th3 O17 2.478(19) .
Th3 O14 2.502(16) .
Th3 O30 2.52(3) .
Th3 O10 2.532(17) .
Th3 O2W 2.64(7) .
Th4 O61 2.272(16) .
Th4 O38 2.304(15) .
Th4 O7 2.322(16) 3_656
Th4 O24 2.38(2) .
Th4 O20 2.402(16) .
Th4 O15 2.434(15) .
Th4 O12 2.472(17) 3_656
Th4 O3W 2.52(2) .
Th5 O73 2.198(14) .
Th5 O63 2.517(15) .
Th5 O51 2.539(16) .
Th5 O62 2.557(13) .
Th5 O50 2.561(19) .
Th5 O56 2.569(13) .
Th5 O59 2.60(2) .
Th5 O57 2.622(18) .
Th5 O53 2.630(14) .
Th5 O64 2.69(2) .
Th5 As11 3.302(2) .
Th5 As9 3.323(3) .
Th6 O1 2.288(13) .
Th6 O68 2.310(15) .
Th6 O26 2.313(15) .
Th6 O51 2.388(15) .
Th6 O60 2.441(18) .
Th6 O56 2.449(14) .
Th6 O72 2.518(17) .
Th6 O4W 2.554(15) .
Th7 O13 2.242(13) .
Th7 O8 2.309(14) 3_656
Th7 O43 2.370(15) .
Th7 O57 2.398(18) .
Th7 O62 2.459(14) .
Th7 O66 2.48(2) .
Th7 O48 2.52(2) .
Th7 O5W 2.55(2) .
Th8 O19 2.310(13) .
Th8 O31 2.336(13) .
Th8 O37 2.348(18) .
Th8 O63 2.431(19) .
Th8 O54 2.432(19) .
Th8 O40 2.45(2) .
Th8 O50 2.483(16) .
Th8 O71 2.55(2) 3_756
As1 O1 1.681(14) .
As1 O2 1.713(15) .
As1 O3 1.731(16) .
As1 C1 1.84(3) .
As2 O7 1.657(17) .
As2 O8 1.669(16) .
As2 O9 1.713(19) .
As2 C7 1.95(3) .
As3 O14 1.663(16) .
As3 O13 1.667(13) .
As3 O15 1.700(16) .
As3 C13 1.91(2) .
As4 O19 1.672(13) .
As4 O20 1.699(15) .
As4 O21 1.720(17) .
As4 C19 1.99(2) .
As5 O25 1.65(2) .
As5 O26 1.665(16) .
As5 O27 1.702(19) .
As5 C25 1.894(11) .
As6 O31 1.662(14) .
As6 O32 1.696(17) .
As6 O33 1.71(2) .
As6 C31 1.856(12) .
As7 O37 1.613(19) .
As7 O38 1.703(17) .
As7 O39 1.85(4) .
As7 C37 1.92(4) .
As8 O43 1.666(17) .
As8 O44 1.71(2) .
As8 O45 1.714(18) .
As8 C43 1.93(3) .
As9 O49 1.661(14) .
As9 O50 1.671(15) .
As9 O51 1.722(15) .
As9 C49 1.88(2) .
As10 O55 1.679(14) .
As10 O56 1.685(14) .
As10 O57 1.716(18) .
As10 C55 1.89(3) .
As11 O61 1.638(16) .
As11 O62 1.681(13) .
As11 O63 1.694(17) .
As11 C61 1.94(4) .
As12 O67 1.642(19) .
As12 O68 1.684(18) .
As12 O69 1.75(2) .
As12 C67 1.92(2) .
S1 O4 1.40(2) .
S1 O5 1.46(2) .
S1 O6 1.51(2) .
S1 C2 1.77(3) .
S2 O10 1.404(16) .
S2 O11 1.407(18) .
S2 O12 1.474(19) .
S2 C8 1.78(3) .
S3 O16 1.432(18) .
S3 O17 1.452(19) .
S3 O18 1.512(19) .
S3 C14 1.74(3) .
S4 O22 1.424(19) .
S4 O23 1.46(2) .
S4 O24 1.49(2) .
S4 C20 1.75(4) .
S5 O28 1.45(4) .
S5 O29 1.47(3) .
S5 O30 1.50(3) .
S5 C26 1.763(15) .
S6 O35 1.43(3) .
S6 O34 1.44(2) .
S6 O36 1.464(19) .
S6 C32 1.776(14) .
S7 O40 1.44(2) .
S7 O42 1.48(2) .
S7 O41 1.49(3) .
S7 C38 1.84(3) .
S8 O46 1.42(3) .
S8 O47 1.45(3) .
S8 O48 1.48(2) .
S8 C44 1.76(3) .
S9 O52 1.406(19) .
S9 O53 1.463(17) .
S9 O54 1.48(2) .
S9 C50 1.72(3) .
S10 O58 1.39(2) .
S10 O59 1.44(2) .
S10 O60 1.468(18) .
S10 C56 1.78(3) .
S11 O64 1.39(2) .
S11 O65 1.421(19) .
S11 O66 1.47(2) .
S11 C62 1.75(4) .
S12 O70 1.424(16) .
S12 O71 1.46(2) .
S12 O72 1.499(18) .
S12 C68 1.76(3) .
O7 Th4 2.322(16) 3_646
O8 Th7 2.309(14) 3_646
O9 H9B 0.8200 .
O12 Th4 2.472(17) 3_646
O27 H27B 0.8200 .
O33 H33B 0.8200 .
O39 H39B 0.8499 .
O45 H45B 0.8200 .
O69 H69B 0.8200 .
O71 Th8 2.55(2) 3_746
O1W H1WA 0.8501 .
O1W H1WB 0.8499 .
O2W H2WA 0.8496 .
O2W H2WB 0.8502 .
O3W H3WA 0.8503 .
O3W H3WB 0.8501 .
O4W H4WB 0.8498 .
O4W H4WA 0.8500 .
O5W H5WB 0.8497 .
O5W H5WA 0.8498 .
O6W H6WA 0.8499 .
O6W H6WB 0.8499 .
C1 C6 1.35(4) .
C1 C2 1.47(4) .
C2 C3 1.38(4) .
C3 C4 1.44(6) .
C3 H3A 0.9300 .
C4 C5 1.35(6) .
C4 H4A 0.9300 .
C5 C6 1.40(5) .
C5 H5A 0.9300 .
C6 H6A 0.9300 .
C7 C8 1.34(4) .
C7 C12 1.39(4) .
C8 C9 1.46(5) .
C9 C10 1.42(4) .
C9 H9A 0.9300 .
C10 C11 1.36(5) .
C10 H10A 0.9300 .
C11 C12 1.29(5) .
C11 H11A 0.9300 .
C12 H12A 0.9300 .
C13 C14 1.37(4) .
C13 C18 1.38(4) .
C14 C15 1.41(4) .
C15 C16 1.44(5) .
C15 H15A 0.9300 .
C16 C17 1.26(5) .
C16 H16A 0.9300 .
C17 C18 1.41(4) .
C17 H17A 0.9300 .
C18 H18A 0.9300 .
C19 C20 1.40(4) .
C19 C24 1.44(3) .
C20 C21 1.42(5) .
C21 C22 1.40(7) .
C21 H21A 0.9300 .
C22 C23 1.41(7) .
C22 H22A 0.9300 .
C23 C24 1.38(4) .
C23 H23A 0.9300 .
C24 H24A 0.9300 .
C25 C26 1.3898 .
C25 C30 1.3901 .
C26 C27 1.3902 .
C27 C28 1.3898 .
C27 H27A 0.9600 .
C28 C29 1.3900 .
C28 H28A 0.9600 .
C29 C30 1.3899 .
C29 H29A 0.9601 .
C30 H30A 0.9602 .
C31 C36 1.43(4) .
C31 C32 1.4738 .
C32 C33 1.3556 .
C33 C34 1.30(5) .
C33 H33A 0.9298 .
C34 C35 1.42(6) .
C34 H34A 0.9300 .
C35 C36 1.33(5) .
C35 H35A 0.9300 .
C36 H36A 0.9300 .
C37 C42 1.32(5) .
C37 C38 1.44(5) .
C38 C39 1.29(5) .
C39 C40 1.37(6) .
C39 H39A 0.9300 .
C40 C41 1.47(7) .
C40 H40A 0.9300 .
C41 C42 1.35(6) .
C41 H41A 0.9300 .
C42 H42A 0.9300 .
C43 C44 1.36(4) .
C43 C48 1.39(4) .
C44 C45 1.35(4) .
C45 C46 1.43(5) .
C45 H45A 0.9300 .
C46 C47 1.40(6) .
C46 H46A 0.9300 .
C47 C48 1.36(4) .
C47 H47A 0.9300 .
C48 H48A 0.9300 .
C49 C54 1.38(3) .
C49 C50 1.42(4) .
C50 C51 1.41(4) .
C51 C52 1.41(5) .
C51 H51A 0.9300 .
C52 C53 1.36(6) .
C52 H52A 0.9300 .
C53 C54 1.46(4) .
C53 H53A 0.9300 .
C54 H54A 0.9300 .
C55 C60 1.39(4) .
C55 C56 1.46(4) .
C56 C57 1.36(4) .
C57 C58 1.36(5) .
C57 H57A 0.9300 .
C58 C59 1.40(5) .
C58 H58A 0.9300 .
C59 C60 1.36(4) .
C59 H59A 0.9300 .
C60 H60A 0.9300 .
C61 C66 1.35(5) .
C61 C62 1.42(6) .
C62 C63 1.43(4) .
C63 C64 1.35(5) .
C63 H63A 0.9300 .
C64 C65 1.43(5) .
C64 H64A 0.9300 .
C65 C66 1.37(4) .
C65 H65A 0.9300 .
C66 H66A 0.9300 .
C67 C68 1.34(4) .
C67 C72 1.45(4) .
C68 C69 1.44(4) .
C69 C70 1.43(4) .
C69 H69A 0.9300 .
C70 C71 1.31(5) .
C70 H70A 0.9300 .
C71 C72 1.40(5) .
C71 H71A 0.9300 .
C72 H72A 0.9300 .

loop_
_geom_hbond_atom_site_label_D
_geom_hbond_atom_site_label_H
_geom_hbond_atom_site_label_A
_geom_hbond_distance_DH
_geom_hbond_distance_HA
_geom_hbond_distance_DA
_geom_hbond_angle_DHA
_geom_hbond_site_symmetry_A
O1W H1WA O6 0.85 2.08 2.62(4) 120.8 .
O1W H1WA O6W 0.85 2.08 2.65(8) 123.2 .
O4W H4WA O70 0.85 2.12 2.73(3) 128.9 .
O5W H5WA O46 0.85 2.07 2.73(3) 133.3 .
O33 H33B O46 0.82 1.95 2.68(3) 147.8 2_665
O2W H2WA O39 0.85 1.71 2.37(8) 133.5 3_646
O3W H3WA O29 0.85 1.86 2.65(4) 153.7 3_656
O3W H3WB O11 0.85 2.06 2.73(3) 134.5 3_656
O4W H4WB O41 0.85 1.72 2.56(3) 172.2 3_746

loop_
_platon_squeeze_void_nr
_platon_squeeze_void_average_x
_platon_squeeze_void_average_y
_platon_squeeze_void_average_z
_platon_squeeze_void_volume
_platon_squeeze_void_count_electrons
_platon_squeeze_void_content
1 0.556 -0.250 0.500 612 222 ' '
2 0.821 0.250 1.000 612 222 ' '
